data_7024004
loop_
_publ_author_name
'Sutradhar, Manas'
'Kirillova, Marina V.'
'Guedes da Silva, M F\'atima C'
'Liu, Cai-Ming'
'Pombeiro, Armando J. L.'

_publ_section_title
;
 Tautomeric effect of hydrazone Schiff bases in tetranuclear Cu(ii)
 complexes: magnetism and catalytic activity towards mild
 hydrocarboxylation of alkanes.
;
_journal_issue 47
_journal_name_full 'Dalton transactions (Cambridge, England : 2003)'
_journal_page_first 16578
_journal_page_last 16587
_journal_paper_doi 10.1039/c3dt52453a
_journal_volume 42
_journal_year 2013
_chemical_formula_moiety 'C56 H40 Cu4 N8 O16, 4(C2 H6 O)'
_chemical_formula_sum 'C64 H64 Cu4 N8 O20'
_chemical_formula_weight 1519.39
_chemical_name_systematic
; 
 ? 
;
_space_group_IT_number 88
_symmetry_cell_setting tetragonal
_symmetry_space_group_name_Hall '-I 4ad'
_symmetry_space_group_name_H-M 'I 41/a :2'
_atom_sites_solution_hydrogens geom
_atom_sites_solution_primary direct
_atom_sites_solution_secondary difmap
_audit_creation_method SHELXL-97
_cell_angle_alpha 90.00
_cell_angle_beta 90.00
_cell_angle_gamma 90.00
_cell_formula_units_Z 4
_cell_length_a 21.5717
_cell_length_b 21.5717
_cell_length_c 13.1003(3)
_cell_measurement_reflns_used 9879
_cell_measurement_temperature 150(2)
_cell_measurement_theta_max 30.26
_cell_measurement_theta_min 2.62
_cell_volume 6096.07(14)
_computing_cell_refinement 'Bruker SAINT'
_computing_data_collection 'Bruker APEX2'
_computing_data_reduction 'Bruker SAINT'
_computing_molecular_graphics 'Bruker SHELXTL'
_computing_publication_material 'Bruker SHELXTL'
_computing_structure_refinement 'SHELXL-97 (Sheldrick, 2008)'
_computing_structure_solution 'SHELXS-97 (Sheldrick, 2008)'
_diffrn_ambient_temperature 150(2)
_diffrn_measured_fraction_theta_full 0.999
_diffrn_measured_fraction_theta_max 0.999
_diffrn_measurement_device_type 'Bruker APEX-II CCD'
_diffrn_measurement_method '\f and \w scans'
_diffrn_radiation_monochromator graphite
_diffrn_radiation_source 'fine-focus sealed tube'
_diffrn_radiation_type MoK\a
_diffrn_radiation_wavelength 0.71069
_diffrn_reflns_av_R_equivalents 0.0341
_diffrn_reflns_av_sigmaI/netI 0.0186
_diffrn_reflns_limit_h_max 25
_diffrn_reflns_limit_h_min -25
_diffrn_reflns_limit_k_max 25
_diffrn_reflns_limit_k_min -25
_diffrn_reflns_limit_l_max 15
_diffrn_reflns_limit_l_min -15
_diffrn_reflns_number 22084
_diffrn_reflns_theta_full 25.35
_diffrn_reflns_theta_max 25.35
_diffrn_reflns_theta_min 2.62
_exptl_absorpt_coefficient_mu 1.463
_exptl_absorpt_correction_T_max 0.6135
_exptl_absorpt_correction_T_min 0.5166
_exptl_absorpt_correction_type multi-scan
_exptl_absorpt_process_details sadabs
_exptl_crystal_colour brown
_exptl_crystal_density_diffrn 1.656
_exptl_crystal_density_method 'not measured'
_exptl_crystal_description prism
_exptl_crystal_F_000 3120
_exptl_crystal_size_max 0.52
_exptl_crystal_size_mid 0.41
_exptl_crystal_size_min 0.37
_refine_diff_density_max 0.538
_refine_diff_density_min -0.391
_refine_diff_density_rms 0.142
_refine_ls_extinction_method none
_refine_ls_goodness_of_fit_ref 1.225
_refine_ls_hydrogen_treatment constr
_refine_ls_matrix_type full
_refine_ls_number_parameters 218
_refine_ls_number_reflns 2771
_refine_ls_number_restraints 0
_refine_ls_restrained_S_all 1.225
_refine_ls_R_factor_all 0.0304
_refine_ls_R_factor_gt 0.0244
_refine_ls_shift/su_max 0.000
_refine_ls_shift/su_mean 0.000
_refine_ls_structure_factor_coef Fsqd
_refine_ls_weighting_details 'calc w=1/[\s^2^(Fo^2^)+(0.0429P)^2^+9.6200P] where P=(Fo^2^+2Fc^2^)/3'
_refine_ls_weighting_scheme calc
_refine_ls_wR_factor_gt 0.0708
_refine_ls_wR_factor_ref 0.0875
_reflns_number_gt 2467
_reflns_number_total 2771
_reflns_threshold_expression >2sigma(I)
_cod_data_source_file c3dt52453a.txt
_cod_data_source_block Compound1
_cod_original_cell_volume 6096.1(2)
_cod_original_sg_symbol_H-M 'I 41/a'
_cod_original_formula_sum C64H64Cu4N8O20
_cod_database_code 7024004

loop_
_symmetry_equiv_pos_as_xyz
'x, y, z'
'-x, -y+1/2, z'
'-y+3/4, x+1/4, z+1/4'
'y+1/4, -x+1/4, z+1/4'
'x+1/2, y+1/2, z+1/2'
'-x+1/2, -y+1, z+1/2'
'-y+5/4, x+3/4, z+3/4'
'y+3/4, -x+3/4, z+3/4'
'-x, -y, -z'
'x, y-1/2, -z'
'y-3/4, -x-1/4, -z-1/4'
'-y-1/4, x-1/4, -z-1/4'
'-x+1/2, -y+1/2, -z+1/2'
'x+1/2, y, -z+1/2'
'y-1/4, -x+1/4, -z+1/4'
'-y+1/4, x+1/4, -z+1/4'

loop_
_atom_site_label
_atom_site_type_symbol
_atom_site_fract_x
_atom_site_fract_y
_atom_site_fract_z
_atom_site_U_iso_or_equiv
_atom_site_adp_type
_atom_site_occupancy
_atom_site_symmetry_multiplicity
_atom_site_calc_flag
_atom_site_refinement_flags
C1 C 0.13120(11) 0.24213(11) 0.52437(18) 0.0157(5) Uani 1 1 d .
C2 C 0.17935(11) 0.27468(11) 0.57299(18) 0.0181(5) Uani 1 1 d .
C3 C 0.23518(12) 0.28586(13) 0.5250(2) 0.0239(6) Uani 1 1 d .
H3 H 0.2672 0.3071 0.5603 0.029 Uiso 1 1 calc R
C4 C 0.24463(12) 0.26608(13) 0.4254(2) 0.0248(6) Uani 1 1 d .
H4 H 0.2836 0.2723 0.3932 0.030 Uiso 1 1 calc R
C5 C 0.19730(11) 0.23755(11) 0.37407(19) 0.0215(5) Uani 1 1 d .
H5 H 0.2033 0.2255 0.3050 0.026 Uiso 1 1 calc R
C6 C 0.13988(11) 0.22563(11) 0.42134(18) 0.0172(5) Uani 1 1 d .
C7 C 0.09097(11) 0.20130(11) 0.35789(18) 0.0172(5) Uani 1 1 d .
H7 H 0.0983 0.1984 0.2865 0.021 Uiso 1 1 calc R
C8 C -0.05660(11) 0.14519(10) 0.36652(18) 0.0163(5) Uani 1 1 d .
C9 C -0.10988(11) 0.13063(11) 0.29999(19) 0.0183(5) Uani 1 1 d .
C10 C -0.10845(12) 0.14189(12) 0.1940(2) 0.0225(5) Uani 1 1 d .
C11 C -0.16149(13) 0.13090(13) 0.1360(2) 0.0308(6) Uani 1 1 d .
H11 H -0.1612 0.1395 0.0649 0.037 Uiso 1 1 calc R
C12 C -0.21439(13) 0.10768(13) 0.1809(2) 0.0327(7) Uani 1 1 d .
H12 H -0.2501 0.1001 0.1403 0.039 Uiso 1 1 calc R
C13 C -0.21603(13) 0.09539(13) 0.2843(2) 0.0308(6) Uani 1 1 d .
H13 H -0.2524 0.0788 0.3147 0.037 Uiso 1 1 calc R
C14 C -0.16437(12) 0.10747(12) 0.3431(2) 0.0255(6) Uani 1 1 d .
H14 H -0.1659 0.0999 0.4145 0.031 Uiso 1 1 calc R
C21 C 0.11972(15) 0.00123(15) 0.3859(2) 0.0383(7) Uani 1 1 d .
H21A H 0.1349 0.0445 0.3884 0.046 Uiso 1 1 calc R
H21B H 0.0902 -0.0020 0.3282 0.046 Uiso 1 1 calc R
C22 C 0.17215(19) -0.04015(18) 0.3669(3) 0.0585(10) Uani 1 1 d .
H22A H 0.2005 -0.0389 0.4252 0.088 Uiso 1 1 calc R
H22B H 0.1941 -0.0267 0.3052 0.088 Uiso 1 1 calc R
H22C H 0.1570 -0.0826 0.3574 0.088 Uiso 1 1 calc R
N1 N 0.03802(9) 0.18328(9) 0.39223(14) 0.0158(4) Uani 1 1 d .
N2 N -0.00647(9) 0.16606(9) 0.32069(15) 0.0181(4) Uani 1 1 d .
O1 O 0.07864(7) 0.23062(7) 0.57701(12) 0.0151(3) Uani 1 1 d .
O2 O -0.06168(8) 0.13847(8) 0.46453(12) 0.0183(4) Uani 1 1 d .
O3 O 0.16707(8) 0.29460(8) 0.67026(13) 0.0223(4) Uani 1 1 d .
O4 O -0.05817(9) 0.16331(9) 0.14430(14) 0.0308(5) Uani 1 1 d .
O20 O 0.08760(10) -0.01238(9) 0.47917(15) 0.0318(5) Uani 1 1 d .
Cu1 Cu 0.011309(13) 0.175716(12) 0.53112(2) 0.01407(12) Uani 1 1 d .
H4O H -0.0313 0.1690 0.1868 0.021 Uiso 1 1 d .
H3O H 0.1984 0.3051 0.6979 0.021 Uiso 1 1 d .
H20O H 0.0801 -0.0502 0.4845 0.021 Uiso 1 1 d .

loop_
_atom_site_aniso_label
_atom_site_aniso_U_11
_atom_site_aniso_U_22
_atom_site_aniso_U_33
_atom_site_aniso_U_23
_atom_site_aniso_U_13
_atom_site_aniso_U_12
C1 0.0170(12) 0.0157(11) 0.0143(11) 0.0012(9) 0.0030(9) 0.0010(9)
C2 0.0180(12) 0.0208(12) 0.0154(12) -0.0007(10) 0.0013(9) 0.0004(9)
C3 0.0175(12) 0.0291(14) 0.0250(13) -0.0016(11) -0.0001(10) -0.0043(10)
C4 0.0188(12) 0.0321(14) 0.0236(13) -0.0002(11) 0.0080(10) -0.0033(10)
C5 0.0226(13) 0.0250(13) 0.0168(12) -0.0010(10) 0.0062(10) 0.0009(10)
C6 0.0203(12) 0.0165(12) 0.0149(12) 0.0014(9) 0.0028(9) 0.0013(9)
C7 0.0221(12) 0.0181(11) 0.0114(11) -0.0012(9) 0.0032(9) 0.0002(9)
C8 0.0218(12) 0.0130(11) 0.0141(11) -0.0021(9) -0.0011(9) 0.0022(9)
C9 0.0212(13) 0.0150(11) 0.0186(12) -0.0035(9) -0.0026(10) 0.0030(9)
C10 0.0265(14) 0.0215(12) 0.0196(12) -0.0020(10) -0.0030(10) 0.0027(10)
C11 0.0332(15) 0.0367(16) 0.0226(14) -0.0047(12) -0.0106(12) 0.0049(12)
C12 0.0274(15) 0.0331(15) 0.0377(16) -0.0093(13) -0.0140(12) 0.0028(12)
C13 0.0216(14) 0.0322(15) 0.0388(16) -0.0046(12) -0.0033(12) -0.0020(11)
C14 0.0263(14) 0.0244(13) 0.0257(14) -0.0010(11) -0.0012(11) 0.0002(11)
C21 0.0393(17) 0.0418(18) 0.0339(17) -0.0028(14) 0.0065(13) -0.0060(14)
C22 0.063(2) 0.054(2) 0.059(2) -0.0024(19) 0.028(2) 0.0054(18)
N1 0.0204(10) 0.0158(10) 0.0111(10) -0.0012(7) -0.0008(8) -0.0003(8)
N2 0.0211(11) 0.0214(10) 0.0119(10) -0.0025(8) -0.0025(8) -0.0016(8)
O1 0.0159(8) 0.0192(8) 0.0101(8) -0.0023(6) 0.0016(6) -0.0026(6)
O2 0.0208(9) 0.0215(9) 0.0127(8) -0.0009(7) -0.0002(6) -0.0023(7)
O3 0.0175(9) 0.0328(10) 0.0166(9) -0.0077(7) 0.0005(7) -0.0067(7)
O4 0.0306(10) 0.0476(12) 0.0143(9) 0.0028(8) -0.0054(8) -0.0063(9)
O20 0.0445(12) 0.0204(10) 0.0304(11) -0.0027(8) 0.0140(9) -0.0007(8)
Cu1 0.01700(17) 0.01623(18) 0.00897(17) -0.00065(10) 0.00104(10) -0.00140(10)

loop_
_atom_type_symbol
_atom_type_description
_atom_type_scat_dispersion_real
_atom_type_scat_dispersion_imag
_atom_type_scat_source
C C 0.0033 0.0016 'International Tables Vol C Tables 4.2.6.8 and 6.1.1.4'
H H 0.0000 0.0000 'International Tables Vol C Tables 4.2.6.8 and 6.1.1.4'
N N 0.0061 0.0033 'International Tables Vol C Tables 4.2.6.8 and 6.1.1.4'
O O 0.0106 0.0060 'International Tables Vol C Tables 4.2.6.8 and 6.1.1.4'
Cu Cu 0.3201 1.2651 'International Tables Vol C Tables 4.2.6.8 and 6.1.1.4'

loop_
_geom_angle_atom_site_label_1
_geom_angle_atom_site_label_2
_geom_angle_atom_site_label_3
_geom_angle
_geom_angle_site_symmetry_1
_geom_angle_site_symmetry_3
O1 C1 C6 123.7(2) . .
O1 C1 C2 118.7(2) . .
C6 C1 C2 117.5(2) . .
O3 C2 C3 122.5(2) . .
O3 C2 C1 115.8(2) . .
C3 C2 C1 121.7(2) . .
C2 C3 C4 120.2(2) . .
C2 C3 H3 119.9 . .
C4 C3 H3 119.9 . .
C5 C4 C3 119.4(2) . .
C5 C4 H4 120.3 . .
C3 C4 H4 120.3 . .
C4 C5 C6 121.5(2) . .
C4 C5 H5 119.3 . .
C6 C5 H5 119.3 . .
C1 C6 C5 119.5(2) . .
C1 C6 C7 123.2(2) . .
C5 C6 C7 117.2(2) . .
N1 C7 C6 123.9(2) . .
N1 C7 H7 118.1 . .
C6 C7 H7 118.1 . .
O2 C8 N2 124.0(2) . .
O2 C8 C9 119.7(2) . .
N2 C8 C9 116.3(2) . .
C14 C9 C10 118.6(2) . .
C14 C9 C8 119.5(2) . .
C10 C9 C8 121.9(2) . .
O4 C10 C11 117.1(2) . .
O4 C10 C9 123.6(2) . .
C11 C10 C9 119.3(2) . .
C12 C11 C10 120.6(3) . .
C12 C11 H11 119.7 . .
C10 C11 H11 119.7 . .
C11 C12 C13 120.6(3) . .
C11 C12 H12 119.7 . .
C13 C12 H12 119.7 . .
C12 C13 C14 119.4(3) . .
C12 C13 H13 120.3 . .
C14 C13 H13 120.3 . .
C13 C14 C9 121.4(3) . .
C13 C14 H14 119.3 . .
C9 C14 H14 119.3 . .
O20 C21 C22 113.2(3) . .
O20 C21 H21A 108.9 . .
C22 C21 H21A 108.9 . .
O20 C21 H21B 108.9 . .
C22 C21 H21B 108.9 . .
H21A C21 H21B 107.8 . .
C21 C22 H22A 109.5 . .
C21 C22 H22B 109.5 . .
H22A C22 H22B 109.5 . .
C21 C22 H22C 109.5 . .
H22A C22 H22C 109.5 . .
H22B C22 H22C 109.5 . .
C7 N1 N2 117.19(19) . .
C7 N1 Cu1 128.63(17) . .
N2 N1 Cu1 114.17(14) . .
C8 N2 N1 110.53(19) . .
C1 O1 Cu1 125.06(14) . .
C1 O1 Cu1 117.31(14) . 16_556
Cu1 O1 Cu1 117.00(8) . 16_556
C8 O2 Cu1 108.98(15) . .
C2 O3 Cu1 109.86(14) . 16_556
C2 O3 H3O 110.27 . .
Cu1 O3 H3O 136.38(16) 16_556 .
C10 O4 H4O 107.1 . .
C21 O20 H20O 111.4 . .
N1 Cu1 O1 90.97(7) . .
N1 Cu1 O2 81.64(7) . .
O1 Cu1 O2 165.91(7) . .
N1 Cu1 O1 177.04(7) . 15_556
O1 Cu1 O1 89.34(6) . 15_556
O2 Cu1 O1 97.43(7) . 15_556
N1 Cu1 O3 104.60(7) . 15_556
O1 Cu1 O3 102.49(7) . 15_556
O2 Cu1 O3 91.02(7) . 15_556
O1 Cu1 O3 78.20(6) 15_556 15_556

loop_
_geom_bond_atom_site_label_1
_geom_bond_atom_site_label_2
_geom_bond_distance
_geom_bond_site_symmetry_2
C1 O1 1.350(3) .
C1 C6 1.408(3) .
C1 C2 1.406(3) .
C2 O3 1.371(3) .
C2 C3 1.380(3) .
C3 C4 1.388(4) .
C3 H3 0.9500 .
C4 C5 1.369(4) .
C4 H4 0.9500 .
C5 C6 1.408(3) .
C5 H5 0.9500 .
C6 C7 1.442(3) .
C7 N1 1.288(3) .
C7 H7 0.9500 .
C8 O2 1.297(3) .
C8 N2 1.316(3) .
C8 C9 1.476(3) .
C9 C14 1.397(4) .
C9 C10 1.409(4) .
C10 O4 1.347(3) .
C10 C11 1.394(4) .
C11 C12 1.378(4) .
C11 H11 0.9500 .
C12 C13 1.382(4) .
C12 H12 0.9500 .
C13 C14 1.380(4) .
C13 H13 0.9500 .
C14 H14 0.9500 .
C21 O20 1.435(4) .
C21 C22 1.462(5) .
C21 H21A 0.9900 .
C21 H21B 0.9900 .
C22 H22A 0.9800 .
C22 H22B 0.9800 .
C22 H22C 0.9800 .
N1 N2 1.392(3) .
N1 Cu1 1.9155(19) .
O1 Cu1 1.9681(15) .
O1 Cu1 1.9752(16) 16_556
O2 Cu1 1.9712(17) .
O3 Cu1 2.2197(17) 16_556
O3 H3O 0.7996 .
O4 H4O 0.8131 .
O20 H20O 0.8347 .
Cu1 O1 1.9751(16) 15_556
Cu1 O3 2.2198(17) 15_556
